data_4119378
loop_
_publ_author_name
'Naohiro Kirai'
'Jun Takaya'
'Nobuharu Iwasawa'

_publ_contact_author_email niwasawa@chem.titech.ac.jp
_publ_contact_author_name 'Nobuharu Iwasawa'
_publ_section_title
;
 Two Reversible \s-Bond Metathesis Pathways for Boron-Palladium Bond
 Formation: Selective Synthesis of Isomeric Five-Coordinate Borylpalladium
 Complexes
;
_journal_name_full 'Journal of the American Chemical Society'
_journal_page_first 2493
_journal_page_last 2496
_journal_paper_doi 10.1021/ja400294m
_journal_volume 135
_journal_year 2013
_chemical_formula_sum 'C40 H41 P3 Pd Si'
_chemical_formula_weight 749.13
_chemical_name_systematic
; 
 ? 
;
_space_group_IT_number 14
_symmetry_cell_setting monoclinic
_symmetry_space_group_name_Hall '-P 2yn'
_symmetry_space_group_name_H-M 'P 1 21/n 1'
_atom_sites_solution_hydrogens geom
_atom_sites_solution_primary direct
_atom_sites_solution_secondary difmap
_audit_creation_method SHELXL-97
_cell_angle_alpha 90.00
_cell_angle_beta 100.959(6)
_cell_angle_gamma 90.00
_cell_formula_units_Z 4
_cell_length_a 12.801(5)
_cell_length_b 15.247(5)
_cell_length_c 18.462(8)
_cell_measurement_reflns_used 7291
_cell_measurement_temperature 123(2)
_cell_measurement_theta_max 30.8135
_cell_measurement_theta_min 2.1001
_cell_volume 3538(2)
_computing_structure_refinement 'SHELXL-97 (Sheldrick, 1997)'
_computing_structure_solution 'SHELXS-97 (Sheldrick, 1990)'
_diffrn_ambient_temperature 123(2)
_diffrn_measured_fraction_theta_full 0.995
_diffrn_measured_fraction_theta_max 0.995
_diffrn_radiation_monochromator graphite
_diffrn_radiation_source 'fine-focus sealed tube'
_diffrn_radiation_type MoK\a
_diffrn_radiation_wavelength 0.71075
_diffrn_reflns_av_R_equivalents 0.0994
_diffrn_reflns_av_sigmaI/netI 0.1373
_diffrn_reflns_limit_h_max 16
_diffrn_reflns_limit_h_min -16
_diffrn_reflns_limit_k_max 14
_diffrn_reflns_limit_k_min -19
_diffrn_reflns_limit_l_max 21
_diffrn_reflns_limit_l_min -23
_diffrn_reflns_number 25407
_diffrn_reflns_theta_full 27.50
_diffrn_reflns_theta_max 27.50
_diffrn_reflns_theta_min 2.25
_exptl_absorpt_coefficient_mu 0.722
_exptl_absorpt_correction_T_max 0.9928
_exptl_absorpt_correction_T_min 0.9717
_exptl_absorpt_correction_type multi-scan
_exptl_crystal_colour yellow
_exptl_crystal_density_diffrn 1.406
_exptl_crystal_description prism
_exptl_crystal_F_000 1544
_exptl_crystal_size_max 0.04
_exptl_crystal_size_mid 0.04
_exptl_crystal_size_min 0.01
_refine_diff_density_max 1.151
_refine_diff_density_min -1.485
_refine_diff_density_rms 0.136
_refine_ls_extinction_method none
_refine_ls_goodness_of_fit_ref 0.937
_refine_ls_hydrogen_treatment mixed
_refine_ls_matrix_type full
_refine_ls_number_parameters 414
_refine_ls_number_reflns 8078
_refine_ls_number_restraints 0
_refine_ls_restrained_S_all 0.937
_refine_ls_R_factor_all 0.1218
_refine_ls_R_factor_gt 0.0594
_refine_ls_shift/su_max 0.000
_refine_ls_shift/su_mean 0.000
_refine_ls_structure_factor_coef Fsqd
_refine_ls_weighting_details 'calc w=1/[\s^2^(Fo^2^)+(0.0631P)^2^+0.0000P] where P=(Fo^2^+2Fc^2^)/3'
_refine_ls_weighting_scheme calc
_refine_ls_wR_factor_gt 0.1213
_refine_ls_wR_factor_ref 0.1512
_reflns_number_gt 4440
_reflns_number_total 8078
_reflns_threshold_expression >2sigma(I)
_cod_data_source_file ja400294m_si_002.cif
_cod_data_source_block '_eta2-(Si-H)Pd(0)_PMe3_1a'
_cod_database_code 4119378

loop_
_symmetry_equiv_pos_as_xyz
'x, y, z'
'-x+1/2, y+1/2, -z+1/2'
'-x, -y, -z'
'x-1/2, -y-1/2, z-1/2'

loop_
_atom_site_label
_atom_site_type_symbol
_atom_site_fract_x
_atom_site_fract_y
_atom_site_fract_z
_atom_site_U_iso_or_equiv
_atom_site_adp_type
_atom_site_occupancy
_atom_site_symmetry_multiplicity
_atom_site_calc_flag
_atom_site_refinement_flags
Pd1 Pd 0.66381(3) 0.12992(2) 0.41047(2) 0.02298(13) Uani 1 1 d .
H1 H 0.556(4) 0.073(3) 0.380(3) 0.026(14) Uiso 1 1 d .
P1 P 0.76564(13) 0.05559(9) 0.51215(9) 0.0309(4) Uani 1 1 d .
P2 P 0.60077(12) 0.25723(8) 0.45636(7) 0.0226(3) Uani 1 1 d .
P3 P 0.77639(12) 0.15700(8) 0.32931(7) 0.0206(3) Uani 1 1 d .
Si1 Si 0.51866(12) 0.14009(9) 0.31085(8) 0.0216(3) Uani 1 1 d .
C1 C 0.4140(5) 0.0600(3) 0.2667(3) 0.0307(14) Uani 1 1 d .
H2 H 0.3618 0.0518 0.2986 0.046 Uiso 1 1 calc R
H3 H 0.4475 0.0037 0.2596 0.046 Uiso 1 1 calc R
H4 H 0.3782 0.0829 0.2188 0.046 Uiso 1 1 calc R
C2 C 0.4396(4) 0.2375(3) 0.3358(3) 0.0234(12) Uani 1 1 d .
C3 C 0.4727(4) 0.2864(3) 0.3994(3) 0.0255(13) Uani 1 1 d .
C4 C 0.4101(4) 0.3533(3) 0.4200(3) 0.0268(13) Uani 1 1 d .
H5 H 0.4319 0.3832 0.4655 0.032 Uiso 1 1 calc R
C5 C 0.3171(5) 0.3754(3) 0.3740(3) 0.0306(13) Uani 1 1 d .
H6 H 0.2757 0.4224 0.3870 0.037 Uiso 1 1 calc R
C6 C 0.2825(5) 0.3306(3) 0.3094(3) 0.0312(14) Uani 1 1 d .
H7 H 0.2179 0.3466 0.2776 0.037 Uiso 1 1 calc R
C7 C 0.3434(5) 0.2619(3) 0.2914(3) 0.0276(13) Uani 1 1 d .
H8 H 0.3188 0.2302 0.2471 0.033 Uiso 1 1 calc R
C8 C 0.5853(4) 0.1723(3) 0.2304(3) 0.0216(12) Uani 1 1 d .
C9 C 0.6953(4) 0.1807(3) 0.2381(3) 0.0222(12) Uani 1 1 d .
C10 C 0.7427(5) 0.2035(3) 0.1781(3) 0.0233(12) Uani 1 1 d .
H9 H 0.8178 0.2093 0.1845 0.028 Uiso 1 1 calc R
C11 C 0.6796(4) 0.2174(3) 0.1097(3) 0.0240(12) Uani 1 1 d .
H10 H 0.7111 0.2325 0.0688 0.029 Uiso 1 1 calc R
C12 C 0.5696(5) 0.2093(3) 0.1007(3) 0.0261(13) Uani 1 1 d .
H11 H 0.5257 0.2193 0.0538 0.031 Uiso 1 1 calc R
C13 C 0.5245(5) 0.1867(3) 0.1606(3) 0.0249(12) Uani 1 1 d .
H12 H 0.4494 0.1808 0.1537 0.030 Uiso 1 1 calc R
C14 C 0.7703(8) -0.0625(4) 0.5139(5) 0.107(4) Uani 1 1 d .
H13 H 0.7877 -0.0841 0.4676 0.161 Uiso 1 1 calc R
H14 H 0.7009 -0.0856 0.5196 0.161 Uiso 1 1 calc R
H15 H 0.8249 -0.0820 0.5554 0.161 Uiso 1 1 calc R
C15 C 0.9044(5) 0.0782(5) 0.5277(4) 0.058(2) Uani 1 1 d .
H16 H 0.9404 0.0453 0.5708 0.087 Uiso 1 1 calc R
H17 H 0.9161 0.1411 0.5365 0.087 Uiso 1 1 calc R
H18 H 0.9331 0.0606 0.4843 0.087 Uiso 1 1 calc R
C16 C 0.7425(8) 0.0806(7) 0.6037(4) 0.103(4) Uani 1 1 d .
H19 H 0.7981 0.0531 0.6406 0.155 Uiso 1 1 calc R
H20 H 0.6728 0.0579 0.6090 0.155 Uiso 1 1 calc R
H21 H 0.7443 0.1443 0.6110 0.155 Uiso 1 1 calc R
C17 C 0.5659(4) 0.2491(3) 0.5482(3) 0.0245(12) Uani 1 1 d .
C18 C 0.6091(5) 0.2988(3) 0.6080(3) 0.0273(13) Uani 1 1 d .
H22 H 0.6540 0.3469 0.6020 0.033 Uiso 1 1 calc R
C19 C 0.5881(5) 0.2798(4) 0.6777(3) 0.0304(14) Uani 1 1 d .
H23 H 0.6205 0.3132 0.7194 0.037 Uiso 1 1 calc R
C20 C 0.5199(5) 0.2122(4) 0.6854(3) 0.0330(14) Uani 1 1 d .
H24 H 0.5045 0.1991 0.7326 0.040 Uiso 1 1 calc R
C21 C 0.4744(5) 0.1641(4) 0.6259(3) 0.0313(14) Uani 1 1 d .
H25 H 0.4264 0.1183 0.6316 0.038 Uiso 1 1 calc R
C22 C 0.4971(5) 0.1810(3) 0.5575(3) 0.0300(13) Uani 1 1 d .
H26 H 0.4658 0.1461 0.5164 0.036 Uiso 1 1 calc R
C23 C 0.6786(4) 0.3582(3) 0.4623(3) 0.0231(12) Uani 1 1 d .
C24 C 0.7823(5) 0.3556(3) 0.5013(3) 0.0234(12) Uani 1 1 d .
H27 H 0.8092 0.3024 0.5243 0.028 Uiso 1 1 calc R
C25 C 0.8473(5) 0.4278(3) 0.5074(3) 0.0258(12) Uani 1 1 d .
H28 H 0.9178 0.4248 0.5351 0.031 Uiso 1 1 calc R
C26 C 0.8092(5) 0.5046(3) 0.4730(3) 0.0292(14) Uani 1 1 d .
H29 H 0.8536 0.5550 0.4771 0.035 Uiso 1 1 calc R
C27 C 0.7078(5) 0.5088(3) 0.4330(3) 0.0306(14) Uani 1 1 d .
H30 H 0.6822 0.5619 0.4093 0.037 Uiso 1 1 calc R
C28 C 0.6421(5) 0.4357(3) 0.4269(3) 0.0307(14) Uani 1 1 d .
H31 H 0.5721 0.4387 0.3985 0.037 Uiso 1 1 calc R
C29 C 0.8604(4) 0.0688(3) 0.3054(3) 0.0227(12) Uani 1 1 d .
C30 C 0.8347(5) -0.0167(3) 0.3203(3) 0.0268(13) Uani 1 1 d .
H32 H 0.7762 -0.0276 0.3439 0.032 Uiso 1 1 calc R
C31 C 0.8931(5) -0.0862(3) 0.3014(3) 0.0334(15) Uani 1 1 d .
H33 H 0.8744 -0.1445 0.3120 0.040 Uiso 1 1 calc R
C32 C 0.9777(5) -0.0717(3) 0.2675(3) 0.0321(14) Uani 1 1 d .
H34 H 1.0169 -0.1200 0.2541 0.039 Uiso 1 1 calc R
C33 C 1.0067(5) 0.0129(3) 0.2525(3) 0.0336(14) Uani 1 1 d .
H35 H 1.0660 0.0235 0.2297 0.040 Uiso 1 1 calc R
C34 C 0.9466(5) 0.0818(3) 0.2718(3) 0.0258(13) Uani 1 1 d .
H36 H 0.9655 0.1401 0.2614 0.031 Uiso 1 1 calc R
C35 C 0.8691(4) 0.2489(3) 0.3435(3) 0.0199(11) Uani 1 1 d .
C36 C 0.9707(4) 0.2398(3) 0.3828(3) 0.0215(12) Uani 1 1 d .
H37 H 0.9943 0.1836 0.4012 0.026 Uiso 1 1 calc R
C37 C 1.0398(5) 0.3104(3) 0.3965(3) 0.0308(14) Uani 1 1 d .
H38 H 1.1104 0.3028 0.4230 0.037 Uiso 1 1 calc R
C38 C 1.0038(5) 0.3923(3) 0.3707(3) 0.0285(13) Uani 1 1 d .
H39 H 1.0506 0.4412 0.3791 0.034 Uiso 1 1 calc R
C39 C 0.9028(5) 0.4037(3) 0.3338(3) 0.0293(14) Uani 1 1 d .
H40 H 0.8789 0.4604 0.3169 0.035 Uiso 1 1 calc R
C40 C 0.8339(5) 0.3327(3) 0.3205(3) 0.0258(13) Uani 1 1 d .
H41 H 0.7626 0.3413 0.2956 0.031 Uiso 1 1 calc R

loop_
_atom_site_aniso_label
_atom_site_aniso_U_11
_atom_site_aniso_U_22
_atom_site_aniso_U_33
_atom_site_aniso_U_23
_atom_site_aniso_U_13
_atom_site_aniso_U_12
Pd1 0.0210(3) 0.0278(2) 0.0198(2) 0.00342(17) 0.00300(18) -0.00188(18)
P1 0.0259(9) 0.0382(8) 0.0263(9) 0.0097(6) -0.0007(7) -0.0027(7)
P2 0.0222(8) 0.0289(7) 0.0163(7) -0.0003(5) 0.0032(6) -0.0040(6)
P3 0.0194(8) 0.0233(6) 0.0190(7) 0.0006(5) 0.0033(6) -0.0006(6)
Si1 0.0184(9) 0.0273(7) 0.0184(8) -0.0002(6) 0.0017(7) -0.0030(6)
C1 0.025(3) 0.036(3) 0.032(3) -0.001(2) 0.008(3) -0.006(3)
C2 0.017(3) 0.033(3) 0.022(3) 0.003(2) 0.009(3) -0.002(2)
C3 0.023(3) 0.032(3) 0.022(3) 0.004(2) 0.005(3) -0.006(2)
C4 0.019(3) 0.039(3) 0.024(3) -0.007(2) 0.008(3) -0.002(2)
C5 0.023(3) 0.032(3) 0.039(4) -0.003(3) 0.011(3) 0.003(3)
C6 0.018(3) 0.040(3) 0.032(3) 0.002(3) -0.004(3) 0.004(3)
C7 0.024(3) 0.041(3) 0.017(3) -0.004(2) 0.002(3) -0.005(3)
C8 0.029(3) 0.017(2) 0.018(3) -0.004(2) 0.002(3) 0.002(2)
C9 0.025(3) 0.014(2) 0.028(3) -0.004(2) 0.007(3) 0.000(2)
C10 0.027(3) 0.019(2) 0.027(3) -0.002(2) 0.012(3) 0.000(2)
C11 0.022(3) 0.027(3) 0.023(3) -0.004(2) 0.004(3) 0.001(2)
C12 0.030(4) 0.029(3) 0.018(3) 0.000(2) 0.002(3) 0.003(2)
C13 0.023(3) 0.025(3) 0.025(3) -0.003(2) 0.001(3) 0.000(2)
C14 0.142(9) 0.040(4) 0.101(7) 0.036(4) -0.074(7) -0.034(5)
C15 0.043(5) 0.085(5) 0.041(4) 0.018(4) -0.006(4) 0.000(4)
C16 0.108(8) 0.179(9) 0.030(5) 0.053(5) 0.035(5) 0.087(7)
C17 0.021(3) 0.032(3) 0.021(3) 0.002(2) 0.005(3) 0.001(2)
C18 0.024(3) 0.037(3) 0.023(3) 0.001(2) 0.009(3) 0.000(2)
C19 0.029(4) 0.043(3) 0.019(3) -0.001(2) 0.003(3) 0.009(3)
C20 0.027(4) 0.050(3) 0.024(3) 0.012(3) 0.010(3) 0.011(3)
C21 0.027(4) 0.045(3) 0.025(3) 0.005(3) 0.012(3) -0.007(3)
C22 0.021(3) 0.042(3) 0.029(3) 0.001(3) 0.009(3) -0.006(3)
C23 0.022(3) 0.032(3) 0.017(3) -0.002(2) 0.007(2) -0.005(2)
C24 0.025(3) 0.024(3) 0.020(3) 0.001(2) 0.004(3) -0.007(2)
C25 0.022(3) 0.035(3) 0.020(3) 0.000(2) 0.001(3) -0.002(2)
C26 0.033(4) 0.025(3) 0.029(3) -0.002(2) 0.007(3) -0.009(2)
C27 0.028(4) 0.036(3) 0.027(3) 0.005(2) 0.003(3) 0.000(3)
C28 0.028(4) 0.037(3) 0.024(3) 0.003(2) -0.003(3) -0.006(3)
C29 0.018(3) 0.022(2) 0.026(3) 0.002(2) 0.000(3) -0.003(2)
C30 0.022(3) 0.029(3) 0.027(3) 0.005(2) -0.001(3) 0.000(2)
C31 0.036(4) 0.027(3) 0.029(3) 0.000(2) -0.012(3) -0.002(3)
C32 0.035(4) 0.030(3) 0.028(3) -0.009(2) -0.001(3) 0.013(3)
C33 0.033(4) 0.037(3) 0.032(4) -0.005(3) 0.010(3) 0.008(3)
C34 0.028(3) 0.027(3) 0.023(3) -0.001(2) 0.007(3) 0.000(2)
C35 0.021(3) 0.024(2) 0.016(3) -0.003(2) 0.006(2) -0.002(2)
C36 0.018(3) 0.030(3) 0.016(3) 0.001(2) 0.001(2) 0.005(2)
C37 0.029(4) 0.044(3) 0.021(3) -0.003(2) 0.006(3) -0.014(3)
C38 0.033(4) 0.033(3) 0.018(3) -0.006(2) 0.003(3) -0.013(3)
C39 0.039(4) 0.026(3) 0.022(3) -0.003(2) 0.005(3) -0.006(3)
C40 0.028(3) 0.028(3) 0.022(3) 0.000(2) 0.006(3) 0.004(2)

loop_
_atom_type_symbol
_atom_type_description
_atom_type_scat_dispersion_real
_atom_type_scat_dispersion_imag
_atom_type_scat_source
C C 0.0033 0.0016 'International Tables Vol C Tables 4.2.6.8 and 6.1.1.4'
H H 0.0000 0.0000 'International Tables Vol C Tables 4.2.6.8 and 6.1.1.4'
Si Si 0.0817 0.0704 'International Tables Vol C Tables 4.2.6.8 and 6.1.1.4'
P P 0.1023 0.0942 'International Tables Vol C Tables 4.2.6.8 and 6.1.1.4'
Pd Pd -0.9988 1.0072 'International Tables Vol C Tables 4.2.6.8 and 6.1.1.4'

loop_
_geom_angle_atom_site_label_1
_geom_angle_atom_site_label_2
_geom_angle_atom_site_label_3
_geom_angle
P3 Pd1 P2 113.00(5)
P3 Pd1 Si1 88.76(6)
P2 Pd1 Si1 87.29(5)
P3 Pd1 P1 106.49(6)
P2 Pd1 P1 106.78(6)
Si1 Pd1 P1 152.33(5)
P3 Pd1 H1 117.7(16)
P2 Pd1 H1 103.7(16)
Si1 Pd1 H1 44.0(16)
P1 Pd1 H1 108.6(16)
C15 P1 C14 99.3(4)
C15 P1 C16 98.3(4)
C14 P1 C16 101.8(4)
C15 P1 Pd1 114.7(2)
C14 P1 Pd1 120.3(3)
C16 P1 Pd1 118.5(3)
C23 P2 C3 104.4(2)
C23 P2 C17 103.1(2)
C3 P2 C17 101.5(3)
C23 P2 Pd1 120.23(18)
C3 P2 Pd1 109.23(18)
C17 P2 Pd1 116.24(17)
C35 P3 C29 101.7(2)
C35 P3 C9 102.7(2)
C29 P3 C9 100.3(2)
C35 P3 Pd1 120.96(16)
C29 P3 Pd1 119.63(17)
C9 P3 Pd1 108.46(18)
C1 Si1 C2 104.1(2)
C1 Si1 C8 102.5(2)
C2 Si1 C8 108.9(2)
C1 Si1 Pd1 133.35(19)
C2 Si1 Pd1 103.83(18)
C8 Si1 Pd1 102.76(18)
C1 Si1 H1 90.5(17)
C2 Si1 H1 112.7(16)
C8 Si1 H1 131.5(17)
Pd1 Si1 H1 44.1(17)
Si1 C1 H2 109.5
Si1 C1 H3 109.5
H2 C1 H3 109.5
Si1 C1 H4 109.5
H2 C1 H4 109.5
H3 C1 H4 109.5
C3 C2 C7 116.6(5)
C3 C2 Si1 122.2(4)
C7 C2 Si1 121.1(4)
C2 C3 C4 121.7(5)
C2 C3 P2 116.9(4)
C4 C3 P2 121.4(4)
C5 C4 C3 119.3(5)
C5 C4 H5 120.4
C3 C4 H5 120.4
C4 C5 C6 121.1(5)
C4 C5 H6 119.5
C6 C5 H6 119.5
C5 C6 C7 118.8(5)
C5 C6 H7 120.6
C7 C6 H7 120.6
C6 C7 C2 122.4(5)
C6 C7 H8 118.8
C2 C7 H8 118.8
C13 C8 C9 117.2(5)
C13 C8 Si1 120.4(4)
C9 C8 Si1 122.4(4)
C8 C9 C10 121.5(5)
C8 C9 P3 117.3(4)
C10 C9 P3 121.2(4)
C11 C10 C9 119.6(5)
C11 C10 H9 120.2
C9 C10 H9 120.2
C10 C11 C12 119.9(5)
C10 C11 H10 120.0
C12 C11 H10 120.0
C13 C12 C11 119.6(5)
C13 C12 H11 120.2
C11 C12 H11 120.2
C12 C13 C8 122.3(5)
C12 C13 H12 118.9
C8 C13 H12 118.9
P1 C14 H13 109.5
P1 C14 H14 109.5
H13 C14 H14 109.5
P1 C14 H15 109.5
H13 C14 H15 109.5
H14 C14 H15 109.5
P1 C15 H16 109.5
P1 C15 H17 109.5
H16 C15 H17 109.5
P1 C15 H18 109.5
H16 C15 H18 109.5
H17 C15 H18 109.5
P1 C16 H19 109.5
P1 C16 H20 109.5
H19 C16 H20 109.5
P1 C16 H21 109.5
H19 C16 H21 109.5
H20 C16 H21 109.5
C18 C17 C22 118.8(5)
C18 C17 P2 125.1(4)
C22 C17 P2 115.7(4)
C17 C18 C19 120.7(5)
C17 C18 H22 119.7
C19 C18 H22 119.7
C20 C19 C18 119.3(5)
C20 C19 H23 120.4
C18 C19 H23 120.4
C21 C20 C19 120.3(5)
C21 C20 H24 119.9
C19 C20 H24 119.9
C20 C21 C22 120.7(5)
C20 C21 H25 119.6
C22 C21 H25 119.6
C21 C22 C17 120.1(5)
C21 C22 H26 119.9
C17 C22 H26 119.9
C28 C23 C24 118.2(5)
C28 C23 P2 123.9(4)
C24 C23 P2 117.7(4)
C25 C24 C23 121.8(5)
C25 C24 H27 119.1
C23 C24 H27 119.1
C24 C25 C26 119.2(5)
C24 C25 H28 120.4
C26 C25 H28 120.4
C27 C26 C25 120.3(5)
C27 C26 H29 119.8
C25 C26 H29 119.8
C26 C27 C28 120.3(5)
C26 C27 H30 119.8
C28 C27 H30 119.8
C27 C28 C23 120.1(6)
C27 C28 H31 120.0
C23 C28 H31 120.0
C30 C29 C34 117.8(5)
C30 C29 P3 118.1(4)
C34 C29 P3 124.1(4)
C31 C30 C29 120.8(5)
C31 C30 H32 119.6
C29 C30 H32 119.6
C32 C31 C30 120.3(5)
C32 C31 H33 119.8
C30 C31 H33 119.8
C31 C32 C33 120.6(5)
C31 C32 H34 119.7
C33 C32 H34 119.7
C32 C33 C34 118.1(6)
C32 C33 H35 120.9
C34 C33 H35 120.9
C29 C34 C33 122.4(5)
C29 C34 H36 118.8
C33 C34 H36 118.8
C36 C35 C40 118.2(5)
C36 C35 P3 121.6(4)
C40 C35 P3 119.8(4)
C35 C36 C37 121.8(5)
C35 C36 H37 119.1
C37 C36 H37 119.1
C38 C37 C36 118.6(6)
C38 C37 H38 120.7
C36 C37 H38 120.7
C39 C38 C37 120.8(5)
C39 C38 H39 119.6
C37 C38 H39 119.6
C38 C39 C40 120.2(5)
C38 C39 H40 119.9
C40 C39 H40 119.9
C35 C40 C39 120.2(5)
C35 C40 H41 119.9
C39 C40 H41 119.9

loop_
_geom_bond_atom_site_label_1
_geom_bond_atom_site_label_2
_geom_bond_distance
Pd1 P3 2.3052(16)
Pd1 P2 2.3231(15)
Pd1 Si1 2.3580(17)
Pd1 P1 2.3615(17)
Pd1 H1 1.64(5)
P1 C15 1.778(7)
P1 C14 1.802(7)
P1 C16 1.811(7)
P2 C23 1.826(5)
P2 C3 1.827(6)
P2 C17 1.837(5)
P3 C35 1.822(5)
P3 C29 1.828(5)
P3 C9 1.838(6)
Si1 C1 1.880(5)
Si1 C2 1.902(5)
Si1 C8 1.912(5)
Si1 H1 1.64(5)
C1 H2 0.9800
C1 H3 0.9800
C1 H4 0.9800
C2 C3 1.387(7)
C2 C7 1.394(7)
C3 C4 1.394(7)
C4 C5 1.366(8)
C4 H5 0.9500
C5 C6 1.372(8)
C5 H6 0.9500
C6 C7 1.384(7)
C6 H7 0.9500
C7 H8 0.9500
C8 C13 1.391(7)
C8 C9 1.393(7)
C9 C10 1.405(7)
C10 C11 1.380(7)
C10 H9 0.9500
C11 C12 1.392(7)
C11 H10 0.9500
C12 C13 1.384(7)
C12 H11 0.9500
C13 H12 0.9500
C14 H13 0.9800
C14 H14 0.9800
C14 H15 0.9800
C15 H16 0.9800
C15 H17 0.9800
C15 H18 0.9800
C16 H19 0.9800
C16 H20 0.9800
C16 H21 0.9800
C17 C18 1.367(7)
C17 C22 1.393(7)
C18 C19 1.395(7)
C18 H22 0.9500
C19 C20 1.376(8)
C19 H23 0.9500
C20 C21 1.356(8)
C20 H24 0.9500
C21 C22 1.373(7)
C21 H25 0.9500
C22 H26 0.9500
C23 C28 1.387(7)
C23 C24 1.385(8)
C24 C25 1.371(7)
C24 H27 0.9500
C25 C26 1.377(7)
C25 H28 0.9500
C26 C27 1.368(8)
C26 H29 0.9500
C27 C28 1.387(7)
C27 H30 0.9500
C28 H31 0.9500
C29 C30 1.385(6)
C29 C34 1.379(7)
C30 C31 1.379(7)
C30 H32 0.9500
C31 C32 1.369(8)
C31 H33 0.9500
C32 C33 1.384(7)
C32 H34 0.9500
C33 C34 1.389(7)
C33 H35 0.9500
C34 H36 0.9500
C35 C36 1.371(7)
C35 C40 1.394(7)
C36 C37 1.387(7)
C36 H37 0.9500
C37 C38 1.384(7)
C37 H38 0.9500
C38 C39 1.354(8)
C38 H39 0.9500
C39 C40 1.388(7)
C39 H40 0.9500
C40 H41 0.9500

loop_
_geom_torsion_atom_site_label_1
_geom_torsion_atom_site_label_2
_geom_torsion_atom_site_label_3
_geom_torsion_atom_site_label_4
_geom_torsion
P3 Pd1 P1 C15 26.8(3)
P2 Pd1 P1 C15 -94.2(3)
Si1 Pd1 P1 C15 147.8(3)
P3 Pd1 P1 C14 -91.7(4)
P2 Pd1 P1 C14 147.3(4)
Si1 Pd1 P1 C14 29.4(4)
P3 Pd1 P1 C16 142.3(4)
P2 Pd1 P1 C16 21.3(4)
Si1 Pd1 P1 C16 -96.6(4)
P3 Pd1 P2 C23 -26.8(2)
Si1 Pd1 P2 C23 -114.3(2)
P1 Pd1 P2 C23 89.9(2)
P3 Pd1 P2 C3 93.75(18)
Si1 Pd1 P2 C3 6.25(18)
P1 Pd1 P2 C3 -149.50(18)
P3 Pd1 P2 C17 -152.3(2)
Si1 Pd1 P2 C17 120.2(2)
P1 Pd1 P2 C17 -35.5(2)
P2 Pd1 P3 C35 36.5(2)
Si1 Pd1 P3 C35 123.1(2)
P1 Pd1 P3 C35 -80.4(2)
P2 Pd1 P3 C29 164.4(2)
Si1 Pd1 P3 C29 -109.0(2)
P1 Pd1 P3 C29 47.5(2)
P2 Pd1 P3 C9 -81.52(16)
Si1 Pd1 P3 C9 5.01(15)
P1 Pd1 P3 C9 161.57(15)
P3 Pd1 Si1 C1 117.1(3)
P2 Pd1 Si1 C1 -129.8(3)
P1 Pd1 Si1 C1 -7.7(3)
P3 Pd1 Si1 C2 -117.63(16)
P2 Pd1 Si1 C2 -4.53(16)
P1 Pd1 Si1 C2 117.61(19)
P3 Pd1 Si1 C8 -4.15(15)
P2 Pd1 Si1 C8 108.95(15)
P1 Pd1 Si1 C8 -128.91(17)
C1 Si1 C2 C3 144.1(4)
C8 Si1 C2 C3 -107.2(4)
Pd1 Si1 C2 C3 1.8(5)
C1 Si1 C2 C7 -34.5(5)
C8 Si1 C2 C7 74.3(5)
Pd1 Si1 C2 C7 -176.7(4)
C7 C2 C3 C4 3.6(8)
Si1 C2 C3 C4 -175.0(4)
C7 C2 C3 P2 -178.0(4)
Si1 C2 C3 P2 3.4(6)
C23 P2 C3 C2 122.8(4)
C17 P2 C3 C2 -130.3(4)
Pd1 P2 C3 C2 -7.0(4)
C23 P2 C3 C4 -58.9(5)
C17 P2 C3 C4 48.1(5)
Pd1 P2 C3 C4 171.3(4)
C2 C3 C4 C5 -4.6(8)
P2 C3 C4 C5 177.1(4)
C3 C4 C5 C6 2.5(8)
C4 C5 C6 C7 0.3(8)
C5 C6 C7 C2 -1.2(8)
C3 C2 C7 C6 -0.7(8)
Si1 C2 C7 C6 177.9(4)
C1 Si1 C8 C13 40.9(4)
C2 Si1 C8 C13 -68.9(4)
Pd1 Si1 C8 C13 -178.6(3)
C1 Si1 C8 C9 -137.8(4)
C2 Si1 C8 C9 112.3(4)
Pd1 Si1 C8 C9 2.6(4)
C13 C8 C9 C10 0.5(7)
Si1 C8 C9 C10 179.3(3)
C13 C8 C9 P3 -177.4(3)
Si1 C8 C9 P3 1.4(5)
C35 P3 C9 C8 -134.0(4)
C29 P3 C9 C8 121.3(4)
Pd1 P3 C9 C8 -4.9(4)
C35 P3 C9 C10 48.1(4)
C29 P3 C9 C10 -56.6(4)
Pd1 P3 C9 C10 177.2(3)
C8 C9 C10 C11 -0.4(7)
P3 C9 C10 C11 177.4(3)
C9 C10 C11 C12 0.4(7)
C10 C11 C12 C13 -0.5(7)
C11 C12 C13 C8 0.6(7)
C9 C8 C13 C12 -0.6(7)
Si1 C8 C13 C12 -179.4(4)
C23 P2 C17 C18 -11.7(6)
C3 P2 C17 C18 -119.7(5)
Pd1 P2 C17 C18 122.0(4)
C23 P2 C17 C22 174.4(4)
C3 P2 C17 C22 66.4(5)
Pd1 P2 C17 C22 -51.9(5)
C22 C17 C18 C19 2.4(8)
P2 C17 C18 C19 -171.3(4)
C17 C18 C19 C20 -2.4(8)
C18 C19 C20 C21 0.6(9)
C19 C20 C21 C22 1.2(9)
C20 C21 C22 C17 -1.2(9)
C18 C17 C22 C21 -0.6(8)
P2 C17 C22 C21 173.7(4)
C3 P2 C23 C28 -2.1(5)
C17 P2 C23 C28 -107.8(5)
Pd1 P2 C23 C28 120.9(4)
C3 P2 C23 C24 -178.3(4)
C17 P2 C23 C24 76.0(5)
Pd1 P2 C23 C24 -55.4(5)
C28 C23 C24 C25 2.2(8)
P2 C23 C24 C25 178.7(4)
C23 C24 C25 C26 -1.1(8)
C24 C25 C26 C27 -0.2(8)
C25 C26 C27 C28 0.3(9)
C26 C27 C28 C23 0.9(8)
C24 C23 C28 C27 -2.1(8)
P2 C23 C28 C27 -178.3(4)
C35 P3 C29 C30 153.4(4)
C9 P3 C29 C30 -101.2(4)
Pd1 P3 C29 C30 17.1(5)
C35 P3 C29 C34 -28.2(5)
C9 P3 C29 C34 77.2(5)
Pd1 P3 C29 C34 -164.5(4)
C34 C29 C30 C31 -0.6(8)
P3 C29 C30 C31 177.9(4)
C29 C30 C31 C32 0.0(8)
C30 C31 C32 C33 0.8(8)
C31 C32 C33 C34 -1.0(8)
C30 C29 C34 C33 0.4(8)
P3 C29 C34 C33 -178.1(4)
C32 C33 C34 C29 0.4(9)
C29 P3 C35 C36 -44.3(5)
C9 P3 C35 C36 -147.9(4)
Pd1 P3 C35 C36 91.2(4)
C29 P3 C35 C40 142.1(4)
C9 P3 C35 C40 38.5(5)
Pd1 P3 C35 C40 -82.4(4)
C40 C35 C36 C37 -3.4(8)
P3 C35 C36 C37 -177.1(4)
C35 C36 C37 C38 1.2(8)
C36 C37 C38 C39 0.9(8)
C37 C38 C39 C40 -0.7(8)
C36 C35 C40 C39 3.6(7)
P3 C35 C40 C39 177.4(4)
C38 C39 C40 C35 -1.6(8)
